data_1515299
loop_
_publ_author_name
'Kalaivani, P.'
'Prabhakaran, R.'
'Dallemer, F.'
'Poornima, P.'
'Vaishnavi, E.'
'Ramachandran, E.'
'Padma, V. Vijaya'
'Renganathan, R.'
'Natarajan, K.'

_publ_section_title
;
 DNA, protein binding, cytotoxicity, cellular uptake and antibacterial
 activities of new palladium(II) complexes of thiosemicarbazone ligands:
 effects of substitution on biological activity.
;
_journal_issue 1
_journal_name_full 'Metallomics : integrated biometal science'
_journal_page_first 101
_journal_page_last 113
_journal_paper_doi 10.1039/c1mt00144b
_journal_volume 4
_journal_year 2012
_chemical_absolute_configuration unk
_chemical_compound_source 'synthesis as described'
_chemical_formula_moiety 'C30 H33 N4 O1 P1 Pd1 S1'
_chemical_formula_sum 'C30 H33 N4 O P Pd S'
_chemical_formula_weight 635.03
_chemical_name_systematic
;
?
;
_space_group_IT_number 19
_symmetry_cell_setting orthorhombic
_symmetry_Int_Tables_number 19
_symmetry_space_group_name_Hall 'P 2ac 2ab'
_symmetry_space_group_name_H-M 'P 21 21 21'
_atom_sites_solution_hydrogens geom
_atom_sites_solution_primary direct
_atom_sites_solution_secondary difmap
_audit_conform_dict_location ftp://ftp.iucr.org/pub/cif_core.dic
_audit_conform_dict_name cif_core.dic
_audit_conform_dict_version 2.4
_audit_creation_date 2010-06-18T14:11:49-00:00
_audit_creation_method 'WinGX routine CIF_UPDATE'
_cell_angle_alpha 90
_cell_angle_beta 90
_cell_angle_gamma 90
_cell_formula_units_Z 4
_cell_length_a 9.6836(2)
_cell_length_b 11.1912(2)
_cell_length_c 27.4533(5)
_cell_measurement_reflns_used 22346
_cell_measurement_temperature 293(2)
_cell_measurement_theta_max 28.69
_cell_measurement_theta_min 2.57
_cell_measurement_wavelength 0.71073
_cell_volume 2975.14(10)
_computing_molecular_graphics 'Ortep-3 for Windows (Farrugia, 1997)'
_computing_publication_material 'WinGX publication routines (Farrugia, 1999)'
_computing_structure_refinement 'SHELXL-97 (Sheldrick, 1997)'
_computing_structure_solution 'SHELXS-97 (Sheldrick, 1990)'
_diffrn_ambient_temperature 293(2)
_diffrn_measured_fraction_theta_full 0.983
_diffrn_measured_fraction_theta_max 0.983
_diffrn_measurement_device_type KappaCCD
_diffrn_measurement_method 'Omega + Phi scan'
_diffrn_radiation_monochromator graphite
_diffrn_radiation_probe x-ray
_diffrn_radiation_type MoK\a
_diffrn_radiation_wavelength 0.71073
_diffrn_reflns_av_R_equivalents 0.0613
_diffrn_reflns_av_unetI/netI 0.1195
_diffrn_reflns_limit_h_max 13
_diffrn_reflns_limit_h_min -12
_diffrn_reflns_limit_k_max 10
_diffrn_reflns_limit_k_min -15
_diffrn_reflns_limit_l_max 28
_diffrn_reflns_limit_l_min -35
_diffrn_reflns_number 22346
_diffrn_reflns_reduction_process
;
Scaled and merged with Sortav
R.H. Blessing, (1987) Cryst. Rev. 1, 3-58
R.H. Blessing, (1989) J. Appl. Cryst. 22, 396-397
;
_diffrn_reflns_theta_full 28.69
_diffrn_reflns_theta_max 28.69
_diffrn_reflns_theta_min 2.57
_exptl_absorpt_coefficient_mu 0.777
_exptl_absorpt_correction_T_max 0.884
_exptl_absorpt_correction_T_min 0.881
_exptl_absorpt_correction_type multi-scan
_exptl_absorpt_process_details
;
R.H. Blessing, Acta Cryst. (1995), A51, 33-38
;
_exptl_crystal_colour red
_exptl_crystal_density_diffrn 1.418
_exptl_crystal_density_method 'not measured'
_exptl_crystal_description prism
_exptl_crystal_F_000 1304
_exptl_crystal_size_max 0.2
_exptl_crystal_size_mid 0.2
_exptl_crystal_size_min 0.1
_refine_diff_density_max 0.807
_refine_diff_density_min -0.791
_refine_diff_density_rms 0.082
_refine_ls_abs_structure_details 'Flack H D (1983), Acta Cryst. A39, 876-881'
_refine_ls_abs_structure_Flack -0.04(2)
_refine_ls_extinction_method none
_refine_ls_goodness_of_fit_ref 1.008
_refine_ls_hydrogen_treatment constr
_refine_ls_matrix_type full
_refine_ls_number_parameters 370
_refine_ls_number_reflns 7447
_refine_ls_number_restraints 4
_refine_ls_restrained_S_all 1.009
_refine_ls_R_factor_all 0.093
_refine_ls_R_factor_gt 0.0513
_refine_ls_shift/su_max 0.000
_refine_ls_shift/su_mean 0
_refine_ls_structure_factor_coef Fsqd
_refine_ls_weighting_details 'calc w=1/[\s^2^(Fo^2^)+(0.0086P)^2^+0.0000P] where P=(Fo^2^+2Fc^2^)/3'
_refine_ls_weighting_scheme calc
_refine_ls_wR_factor_gt 0.065
_refine_ls_wR_factor_ref 0.0716
_reflns_number_gt 5470
_reflns_number_total 7447
_reflns_threshold_expression >2sigma(I)
_cod_data_source_file c1mt00144b.txt
_cod_data_source_block ppl15
_cod_database_code 1515299

loop_
_symmetry_equiv_pos_as_xyz
'x, y, z'
'-x+1/2, -y, z+1/2'
'x+1/2, -y+1/2, -z'
'-x, y+1/2, -z+1/2'

loop_
_atom_site_label
_atom_site_type_symbol
_atom_site_fract_x
_atom_site_fract_y
_atom_site_fract_z
_atom_site_U_iso_or_equiv
_atom_site_adp_type
_atom_site_occupancy
_atom_site_symmetry_multiplicity
_atom_site_calc_flag
_atom_site_refinement_flags
_atom_site_disorder_assembly
_atom_site_disorder_group
C1 C 0.9584(3) 0.3673(3) 0.43250(12) 0.0328(9) Uani 1 1 d . . .
C2 C 0.8948(4) 0.4723(3) 0.41895(14) 0.0414(10) Uani 1 1 d . . .
H2 H 0.9022 0.4995 0.3871 0.05 Uiso 1 1 calc R . .
C3 C 0.8201(4) 0.5372(4) 0.45269(16) 0.0516(11) Uani 1 1 d . . .
H3 H 0.7783 0.6086 0.4435 0.062 Uiso 1 1 calc R . .
C4 C 0.8073(5) 0.4975(4) 0.49916(17) 0.0554(13) Uani 1 1 d . . .
H4 H 0.7552 0.5411 0.5214 0.066 Uiso 1 1 calc R . .
C5 C 0.8696(5) 0.3952(4) 0.51344(15) 0.0510(12) Uani 1 1 d . . .
H5 H 0.8619 0.3698 0.5456 0.061 Uiso 1 1 calc R . .
C6 C 0.9442(4) 0.3287(3) 0.48078(13) 0.0442(11) Uani 1 1 d . . .
H6 H 0.9855 0.2577 0.4907 0.053 Uiso 1 1 calc R . .
C7 C 0.9936(4) 0.3234(3) 0.32981(11) 0.0385(8) Uani 1 1 d . . .
C8 C 1.0557(4) 0.4205(4) 0.30735(13) 0.0524(11) Uani 1 1 d . . .
H8 H 1.1297 0.4583 0.3225 0.063 Uiso 1 1 calc R . .
C9 C 1.0096(6) 0.4615(4) 0.26307(15) 0.0719(14) Uani 1 1 d . . .
H9 H 1.0519 0.527 0.2485 0.086 Uiso 1 1 calc R . .
C10 C 0.9021(7) 0.4062(6) 0.24067(18) 0.0896(19) Uani 1 1 d . . .
H10 H 0.8722 0.4331 0.2104 0.107 Uiso 1 1 calc R . .
C11 C 0.8373(7) 0.3111(5) 0.2623(2) 0.096(2) Uani 1 1 d . . .
H11 H 0.7617 0.2754 0.2473 0.115 Uiso 1 1 calc R . .
C12 C 0.8855(5) 0.2684(4) 0.30678(17) 0.0657(14) Uani 1 1 d . . .
H12 H 0.8439 0.2021 0.321 0.079 Uiso 1 1 calc R . .
C13 C 1.2301(4) 0.3143(3) 0.39209(13) 0.0318(9) Uani 1 1 d . . .
C14 C 1.2821(4) 0.3875(3) 0.42934(15) 0.0492(11) Uani 1 1 d . . .
H14 H 1.2225 0.418 0.4528 0.059 Uiso 1 1 calc R . .
C15 C 1.4201(5) 0.4142(4) 0.43143(19) 0.0659(13) Uani 1 1 d . . .
H15 H 1.4541 0.4637 0.4559 0.079 Uiso 1 1 calc R . .
C16 C 1.5077(5) 0.3674(4) 0.3971(2) 0.0751(13) Uani 1 1 d . . .
H16 H 1.6016 0.384 0.3991 0.09 Uiso 1 1 calc R . .
C17 C 1.4603(5) 0.2971(4) 0.36006(19) 0.0656(14) Uani 1 1 d . . .
H17 H 1.5214 0.267 0.337 0.079 Uiso 1 1 calc R . .
C18 C 1.3208(4) 0.2707(4) 0.35700(15) 0.0488(11) Uani 1 1 d . . .
H18 H 1.2878 0.2239 0.3315 0.059 Uiso 1 1 calc R . .
C19 C 1.2603(4) -0.0705(4) 0.37335(12) 0.0371(8) Uani 1 1 d . . .
C20 C 1.3933(4) -0.0752(4) 0.35425(13) 0.0463(10) Uani 1 1 d . . .
H20 H 1.4369 -0.0034 0.347 0.056 Uiso 1 1 calc R . .
C21 C 1.4649(5) -0.1806(4) 0.34536(16) 0.0574(12) Uani 1 1 d . A .
C22 C 1.3945(5) -0.2881(4) 0.35661(19) 0.0679(14) Uani 1 1 d . . .
H22 H 1.4367 -0.3611 0.3504 0.082 Uiso 1 1 calc R . .
C23 C 1.2669(5) -0.2854(4) 0.37630(16) 0.0575(12) Uani 1 1 d . . .
H23 H 1.2254 -0.3578 0.3842 0.069 Uiso 1 1 calc R . .
C24 C 1.1919(4) -0.1789(3) 0.38569(13) 0.0376(10) Uani 1 1 d . . .
C25 C 1.0608(4) -0.1867(3) 0.40583(15) 0.0442(10) Uani 1 1 d . . .
H25 H 1.0323 -0.2633 0.4141 0.053 Uiso 1 1 calc R . .
C26 C 0.7623(4) -0.0502(4) 0.44228(14) 0.0458(10) Uani 1 1 d . . .
C27 C 1.6622(5) -0.0711(5) 0.31313(19) 0.0738(14) Uani 1 1 d . A .
H27A H 1.7612 -0.0841 0.3118 0.089 Uiso 1 1 calc R . .
H27B H 1.6444 -0.0125 0.3384 0.089 Uiso 1 1 calc R . .
C28 C 1.6161(6) -0.0215(5) 0.2657(2) 0.097(2) Uani 1 1 d . . .
H28A H 1.6087 -0.085 0.2423 0.146 Uiso 1 1 calc R . .
H28B H 1.682 0.0363 0.2545 0.146 Uiso 1 1 calc R . .
H28C H 1.5277 0.0161 0.2697 0.146 Uiso 1 1 calc R . .
C29 C 1.6885(13) -0.2841(10) 0.3341(4) 0.076(4) Uani 0.5 1 d PD A 1
H29A H 1.7768 -0.2565 0.3465 0.091 Uiso 0.5 1 calc PR A 1
H29B H 1.6491 -0.3393 0.3575 0.091 Uiso 0.5 1 calc PR A 1
C31 C 1.7063(18) -0.3423(14) 0.2873(4) 0.147(7) Uani 0.5 1 d PD A 1
H31A H 1.6201 -0.3765 0.2771 0.22 Uiso 0.5 1 calc PR A 1
H31B H 1.7744 -0.4043 0.2901 0.22 Uiso 0.5 1 calc PR A 1
H31C H 1.7362 -0.2847 0.2636 0.22 Uiso 0.5 1 calc PR A 1
C30 C 1.6446(11) -0.2869(8) 0.2990(4) 0.086(4) Uani 0.5 1 d PD A 2
H30A H 1.5687 -0.3386 0.2896 0.103 Uiso 0.5 1 calc PR A 2
H30B H 1.6952 -0.263 0.2701 0.103 Uiso 0.5 1 calc PR A 2
C32 C 1.7339(17) -0.3446(16) 0.3340(6) 0.142(7) Uani 0.5 1 d PD A 2
H32A H 1.8268 -0.3165 0.3298 0.213 Uiso 0.5 1 calc PR A 2
H32B H 1.7312 -0.4295 0.3292 0.213 Uiso 0.5 1 calc PR A 2
H32C H 1.7031 -0.3261 0.3664 0.213 Uiso 0.5 1 calc PR A 2
N1 N 0.9722(3) -0.1023(2) 0.41473(9) 0.0357(7) Uani 1 1 d . . .
N2 N 0.8479(3) -0.1384(3) 0.43545(12) 0.0461(9) Uani 1 1 d . . .
N3 N 0.6393(3) -0.0747(4) 0.46343(14) 0.0719(11) Uani 1 1 d . . .
H3A H 0.6198 -0.1468 0.4719 0.086 Uiso 1 1 calc R . .
H3B H 0.5807 -0.0183 0.4684 0.086 Uiso 1 1 calc R . .
N4 N 1.5951(4) -0.1825(4) 0.32636(17) 0.0825(14) Uani 1 1 d D . .
O1 O 1.2061(3) 0.0364(2) 0.37865(9) 0.0404(7) Uani 1 1 d . . .
O2 O 0.4816(5) -0.2912(3) 0.47295(12) 0.1042(12) Uani 1 1 d . . .
P1 P 1.04969(10) 0.27130(8) 0.38941(3) 0.0310(2) Uani 1 1 d . . .
S1 S 0.79583(10) 0.09956(9) 0.42842(4) 0.0487(3) Uani 1 1 d . . .
Pd1 Pd 1.01321(3) 0.07202(2) 0.401799(9) 0.03110(8) Uani 1 1 d . . .

loop_
_atom_site_aniso_label
_atom_site_aniso_U_11
_atom_site_aniso_U_22
_atom_site_aniso_U_33
_atom_site_aniso_U_23
_atom_site_aniso_U_13
_atom_site_aniso_U_12
C1 0.032(2) 0.0280(18) 0.038(2) -0.0045(16) -0.0007(17) -0.0021(16)
C2 0.048(3) 0.040(2) 0.036(2) 0.0022(17) 0.0082(19) 0.0085(19)
C3 0.052(3) 0.051(3) 0.052(3) -0.011(2) 0.002(2) 0.013(2)
C4 0.057(3) 0.050(3) 0.059(3) -0.025(2) 0.024(2) -0.003(2)
C5 0.077(3) 0.041(3) 0.035(2) -0.0046(19) 0.016(2) -0.017(2)
C6 0.070(3) 0.034(2) 0.028(2) -0.0034(17) 0.0074(19) -0.002(2)
C7 0.043(2) 0.0402(19) 0.0320(18) -0.0025(16) -0.003(2) 0.011(2)
C8 0.052(3) 0.068(3) 0.037(2) 0.011(2) -0.0007(18) 0.010(2)
C9 0.075(4) 0.094(4) 0.046(3) 0.029(2) 0.007(3) 0.021(4)
C10 0.124(5) 0.105(5) 0.040(3) 0.006(3) -0.020(3) 0.041(4)
C11 0.128(6) 0.083(4) 0.076(4) -0.012(3) -0.062(4) 0.019(4)
C12 0.088(4) 0.050(3) 0.058(3) -0.005(2) -0.032(3) 0.001(3)
C13 0.039(2) 0.0283(19) 0.028(2) 0.0111(16) -0.0016(17) 0.0044(16)
C14 0.049(3) 0.041(2) 0.058(3) 0.007(2) -0.009(2) 0.000(2)
C15 0.062(3) 0.049(3) 0.087(4) 0.013(3) -0.025(3) -0.016(3)
C16 0.038(3) 0.072(3) 0.115(4) 0.028(3) -0.006(4) -0.014(3)
C17 0.039(3) 0.074(3) 0.084(3) 0.017(3) 0.016(3) 0.007(2)
C18 0.045(3) 0.051(3) 0.050(3) 0.012(2) 0.006(2) -0.001(2)
C19 0.042(2) 0.039(2) 0.030(2) -0.0077(19) -0.0029(16) 0.007(2)
C20 0.042(2) 0.048(3) 0.049(2) -0.006(2) 0.0053(18) 0.003(2)
C21 0.055(3) 0.052(3) 0.066(3) -0.009(2) 0.011(2) 0.016(2)
C22 0.058(3) 0.053(3) 0.092(4) -0.008(3) 0.017(3) 0.022(3)
C23 0.066(3) 0.032(2) 0.074(3) -0.004(2) 0.007(3) 0.009(2)
C24 0.041(3) 0.030(2) 0.042(3) -0.0014(17) -0.0026(19) 0.0011(19)
C25 0.049(3) 0.030(2) 0.054(3) -0.001(2) -0.004(2) -0.0081(17)
C26 0.041(2) 0.045(3) 0.051(3) -0.010(2) 0.005(2) -0.005(2)
C27 0.047(3) 0.088(4) 0.086(4) -0.020(4) 0.013(3) 0.009(3)
C28 0.082(4) 0.125(5) 0.086(4) -0.001(4) 0.020(3) 0.011(4)
C29 0.059(8) 0.091(10) 0.077(9) 0.000(8) -0.025(7) 0.052(7)
C31 0.172(16) 0.161(14) 0.108(12) -0.074(11) -0.018(11) 0.104(12)
C30 0.050(8) 0.100(10) 0.107(11) -0.019(9) 0.033(8) 0.028(7)
C32 0.132(15) 0.153(18) 0.142(16) 0.023(13) -0.062(12) 0.072(12)
N1 0.0361(18) 0.0322(16) 0.0389(17) -0.0024(12) 0.0015(14) -0.0006(14)
N2 0.038(2) 0.039(2) 0.061(2) 0.0035(17) 0.0096(18) -0.0048(16)
N3 0.049(2) 0.053(2) 0.114(3) -0.006(3) 0.031(2) -0.005(2)
N4 0.062(3) 0.060(3) 0.126(4) -0.002(3) 0.040(3) 0.025(2)
O1 0.0354(16) 0.0304(15) 0.0553(17) -0.0005(12) 0.0108(13) 0.0046(12)
O2 0.121(3) 0.091(3) 0.101(3) 0.0037(19) -0.005(3) -0.030(3)
P1 0.0365(6) 0.0289(5) 0.0276(5) -0.0003(4) 0.0002(4) 0.0034(4)
S1 0.0389(6) 0.0365(6) 0.0707(7) -0.0057(5) 0.0110(5) 0.0030(5)
Pd1 0.03135(14) 0.02849(12) 0.03345(14) -0.00326(12) -0.00007(14) 0.00208(14)

loop_
_atom_type_symbol
_atom_type_description
_atom_type_scat_dispersion_real
_atom_type_scat_dispersion_imag
_atom_type_scat_source
C C 0.0033 0.0016 'International Tables Vol C Tables 4.2.6.8 and 6.1.1.4'
H H 0 0 'International Tables Vol C Tables 4.2.6.8 and 6.1.1.4'
N N 0.0061 0.0033 'International Tables Vol C Tables 4.2.6.8 and 6.1.1.4'
O O 0.0106 0.006 'International Tables Vol C Tables 4.2.6.8 and 6.1.1.4'
P P 0.1023 0.0942 'International Tables Vol C Tables 4.2.6.8 and 6.1.1.4'
S S 0.1246 0.1234 'International Tables Vol C Tables 4.2.6.8 and 6.1.1.4'
Pd Pd -0.9988 1.0072 'International Tables Vol C Tables 4.2.6.8 and 6.1.1.4'

loop_
_geom_angle_atom_site_label_1
_geom_angle_atom_site_label_2
_geom_angle_atom_site_label_3
_geom_angle
C2 C1 C6 118.3(3)
C2 C1 P1 122.9(3)
C6 C1 P1 118.6(3)
C1 C2 C3 120.1(4)
C1 C2 H2 119.9
C3 C2 H2 119.9
C4 C3 C2 120.4(4)
C4 C3 H3 119.8
C2 C3 H3 119.8
C5 C4 C3 120.6(4)
C5 C4 H4 119.7
C3 C4 H4 119.7
C4 C5 C6 120.3(4)
C4 C5 H5 119.8
C6 C5 H5 119.8
C5 C6 C1 120.2(4)
C5 C6 H6 119.9
C1 C6 H6 119.9
C12 C7 C8 118.6(4)
C12 C7 P1 119.9(3)
C8 C7 P1 121.4(3)
C9 C8 C7 121.0(4)
C9 C8 H8 119.5
C7 C8 H8 119.5
C10 C9 C8 119.8(5)
C10 C9 H9 120.1
C8 C9 H9 120.1
C9 C10 C11 120.6(5)
C9 C10 H10 119.7
C11 C10 H10 119.7
C10 C11 C12 119.5(5)
C10 C11 H11 120.2
C12 C11 H11 120.2
C7 C12 C11 120.5(5)
C7 C12 H12 119.8
C11 C12 H12 119.8
C18 C13 C14 118.8(4)
C18 C13 P1 119.1(3)
C14 C13 P1 122.0(3)
C15 C14 C13 120.5(4)
C15 C14 H14 119.7
C13 C14 H14 119.7
C14 C15 C16 119.4(4)
C14 C15 H15 120.3
C16 C15 H15 120.3
C17 C16 C15 121.6(5)
C17 C16 H16 119.2
C15 C16 H16 119.2
C16 C17 C18 119.7(5)
C16 C17 H17 120.1
C18 C17 H17 120.1
C17 C18 C13 119.9(4)
C17 C18 H18 120
C13 C18 H18 120
O1 C19 C20 116.4(4)
O1 C19 C24 124.3(3)
C20 C19 C24 119.3(4)
C21 C20 C19 124.1(4)
C21 C20 H20 118
C19 C20 H20 118
N4 C21 C20 122.8(5)
N4 C21 C22 121.0(4)
C20 C21 C22 116.2(4)
C23 C22 C21 120.6(4)
C23 C22 H22 119.7
C21 C22 H22 119.7
C22 C23 C24 124.0(4)
C22 C23 H23 118
C24 C23 H23 118
C25 C24 C23 119.2(4)
C25 C24 C19 125.1(3)
C23 C24 C19 115.8(4)
N1 C25 C24 129.3(3)
N1 C25 H25 115.3
C24 C25 H25 115.3
N2 C26 N3 117.9(4)
N2 C26 S1 125.2(3)
N3 C26 S1 116.8(3)
N4 C27 C28 113.9(5)
N4 C27 H27A 108.8
C28 C27 H27A 108.8
N4 C27 H27B 108.8
C28 C27 H27B 108.8
H27A C27 H27B 107.7
C27 C28 H28A 109.5
C27 C28 H28B 109.5
H28A C28 H28B 109.5
C27 C28 H28C 109.5
H28A C28 H28C 109.5
H28B C28 H28C 109.5
C31 C29 N4 107.0(9)
C31 C29 H29A 110.3
N4 C29 H29A 110.3
C31 C29 H29B 110.3
N4 C29 H29B 110.3
H29A C29 H29B 108.6
C29 C31 H31A 109.5
C29 C31 H31B 109.5
H31A C31 H31B 109.5
C29 C31 H31C 109.5
H31A C31 H31C 109.5
H31B C31 H31C 109.5
C32 C30 N4 102.1(9)
C32 C30 H30A 111.3
N4 C30 H30A 111.3
C32 C30 H30B 111.3
N4 C30 H30B 111.3
H30A C30 H30B 109.2
C30 C32 H32A 109.5
C30 C32 H32B 109.5
H32A C32 H32B 109.5
C30 C32 H32C 109.5
H32A C32 H32C 109.5
H32B C32 H32C 109.5
C25 N1 N2 116.0(3)
C25 N1 Pd1 122.5(3)
N2 N1 Pd1 121.5(2)
C26 N2 N1 112.9(3)
C26 N3 H3A 120
C26 N3 H3B 120
H3A N3 H3B 120
C21 N4 C27 119.7(4)
C21 N4 C29 121.7(7)
C27 N4 C29 115.2(7)
C21 N4 C30 120.6(6)
C27 N4 C30 114.2(6)
C29 N4 C30 42.1(5)
C19 O1 Pd1 125.8(2)
C13 P1 C7 103.81(18)
C13 P1 C1 106.48(16)
C7 P1 C1 104.43(16)
C13 P1 Pd1 113.72(11)
C7 P1 Pd1 113.64(12)
C1 P1 Pd1 113.79(11)
C26 S1 Pd1 96.51(14)
O1 Pd1 N1 92.68(11)
O1 Pd1 S1 176.44(7)
N1 Pd1 S1 83.76(9)
O1 Pd1 P1 90.16(7)
N1 Pd1 P1 177.08(9)
S1 Pd1 P1 93.40(4)

loop_
_geom_bond_atom_site_label_1
_geom_bond_atom_site_label_2
_geom_bond_distance
C1 C2 1.378(5)
C1 C6 1.401(5)
C1 P1 1.826(3)
C2 C3 1.382(5)
C2 H2 0.93
C3 C4 1.357(6)
C3 H3 0.93
C4 C5 1.353(6)
C4 H4 0.93
C5 C6 1.371(5)
C5 H5 0.93
C6 H6 0.93
C7 C12 1.370(6)
C7 C8 1.386(5)
C7 P1 1.820(3)
C8 C9 1.374(5)
C8 H8 0.93
C9 C10 1.359(7)
C9 H9 0.93
C10 C11 1.370(8)
C10 H10 0.93
C11 C12 1.392(7)
C11 H11 0.93
C12 H12 0.93
C13 C18 1.392(5)
C13 C14 1.404(5)
C13 P1 1.813(4)
C14 C15 1.371(6)
C14 H14 0.93
C15 C16 1.371(6)
C15 H15 0.93
C16 C17 1.366(6)
C16 H16 0.93
C17 C18 1.385(6)
C17 H17 0.93
C18 H18 0.93
C19 O1 1.315(4)
C19 C20 1.391(5)
C19 C24 1.422(5)
C20 C21 1.390(6)
C20 H20 0.93
C21 N4 1.365(6)
C21 C22 1.416(6)
C22 C23 1.350(6)
C22 H22 0.93
C23 C24 1.419(5)
C23 H23 0.93
C24 C25 1.387(5)
C25 N1 1.299(4)
C25 H25 0.93
C26 N2 1.303(5)
C26 N3 1.353(5)
C26 S1 1.749(4)
C27 N4 1.452(6)
C27 C28 1.483(7)
C27 H27A 0.97
C27 H27B 0.97
C28 H28A 0.96
C28 H28B 0.96
C28 H28C 0.96
C29 C31 1.453(5)
C29 N4 1.468(5)
C29 H29A 0.97
C29 H29B 0.97
C31 H31A 0.96
C31 H31B 0.96
C31 H31C 0.96
C30 C32 1.446(5)
C30 N4 1.469(5)
C30 H30A 0.97
C30 H30B 0.97
C32 H32A 0.96
C32 H32B 0.96
C32 H32C 0.96
N1 N2 1.391(4)
N1 Pd1 2.023(3)
N3 H3A 0.86
N3 H3B 0.86
O1 Pd1 2.013(2)
P1 Pd1 2.2835(9)
S1 Pd1 2.2495(10)
